data_4078906
loop_
_publ_author_name
'Liu, Pei Nian'
'Li, Juan'
'Su, Fu Hai'
'Ju, Kun Dong'
'Zhang, Li'
'Shi, Chuan'
'Sung, Herman H. Y.'
'Williams, Ian D.'
'Fokin, Valery V.'
'Lin, Zhenyang'
'Jia, Guochen'

_publ_section_title
;
 Selective Formation of 1,4-Disubstituted Triazoles from
 Ruthenium-Catalyzed Cycloaddition of Terminal Alkynes and Organic Azides:
 Scope and Reaction Mechanism
;
_journal_issue 13
_journal_name_full Organometallics
_journal_page_first 4904
_journal_paper_doi 10.1021/om300513w
_journal_volume 31
_journal_year 2012
_chemical_formula_sum 'C68 H67 N3 O P2 Ru'
_chemical_formula_weight 1105.26
_chemical_name_systematic
; 
 ? 
;
_space_group_IT_number 2
_symmetry_cell_setting triclinic
_symmetry_space_group_name_Hall '-P 1'
_symmetry_space_group_name_H-M 'P -1'
_atom_sites_solution_hydrogens geom
_atom_sites_solution_primary direct
_atom_sites_solution_secondary difmap
_audit_creation_method SHELXL-97
_cell_angle_alpha 84.167(2)
_cell_angle_beta 76.817(2)
_cell_angle_gamma 80.056(2)
_cell_formula_units_Z 2
_cell_length_a 10.9419(14)
_cell_length_b 12.9169(17)
_cell_length_c 21.300(3)
_cell_measurement_reflns_used 5982
_cell_measurement_temperature 173(2)
_cell_measurement_theta_max 25.93
_cell_measurement_theta_min 2.30
_cell_volume 2881.0(7)
_computing_structure_refinement 'SHELXL-97 (Sheldrick, 1997)'
_computing_structure_solution 'SHELXS-97 (Sheldrick, 1990)'
_diffrn_ambient_temperature 173(2)
_diffrn_measured_fraction_theta_full 0.991
_diffrn_measured_fraction_theta_max 0.988
_diffrn_radiation_monochromator graphite
_diffrn_radiation_source 'fine-focus sealed tube'
_diffrn_radiation_type MoK\a
_diffrn_radiation_wavelength 0.71073
_diffrn_reflns_av_R_equivalents 0.0363
_diffrn_reflns_av_sigmaI/netI 0.0510
_diffrn_reflns_limit_h_max 13
_diffrn_reflns_limit_h_min -13
_diffrn_reflns_limit_k_max 15
_diffrn_reflns_limit_k_min -15
_diffrn_reflns_limit_l_max 26
_diffrn_reflns_limit_l_min -26
_diffrn_reflns_number 28136
_diffrn_reflns_theta_full 25.00
_diffrn_reflns_theta_max 26.00
_diffrn_reflns_theta_min 1.60
_exptl_absorpt_coefficient_mu 0.373
_exptl_absorpt_correction_T_max 1.00
_exptl_absorpt_correction_T_min 0.90
_exptl_absorpt_correction_type multi-scan
_exptl_absorpt_process_details SADABS
_exptl_crystal_colour yellow
_exptl_crystal_density_diffrn 1.274
_exptl_crystal_density_method 'not measured'
_exptl_crystal_description block
_exptl_crystal_F_000 1156
_exptl_crystal_size_max 0.20
_exptl_crystal_size_mid 0.18
_exptl_crystal_size_min 0.15
_refine_diff_density_max 0.532
_refine_diff_density_min -0.265
_refine_diff_density_rms 0.060
_refine_ls_extinction_method none
_refine_ls_goodness_of_fit_ref 0.993
_refine_ls_hydrogen_treatment constr
_refine_ls_matrix_type full
_refine_ls_number_parameters 682
_refine_ls_number_reflns 11189
_refine_ls_number_restraints 0
_refine_ls_restrained_S_all 0.993
_refine_ls_R_factor_all 0.0536
_refine_ls_R_factor_gt 0.0358
_refine_ls_shift/su_max 0.001
_refine_ls_shift/su_mean 0.000
_refine_ls_structure_factor_coef Fsqd
_refine_ls_weighting_details 'calc w=1/[\s^2^(Fo^2^)+(0.0360P)^2^+0.0000P] where P=(Fo^2^+2Fc^2^)/3'
_refine_ls_weighting_scheme calc
_refine_ls_wR_factor_gt 0.0716
_refine_ls_wR_factor_ref 0.0757
_reflns_number_gt 8839
_reflns_number_total 11189
_reflns_threshold_expression >2sigma(I)
_cod_data_source_file om300513w_si_002.cif
_cod_data_source_block Complex15
_cod_depositor_comments
;
The following automatic conversions were performed:

'_symmetry_cell_setting' value 'Triclinic' changed to 'triclinic'
according to /home/saulius/struct/CIF-dictionaries/cif_core.dic
dictionary named 'cif_core.dic' version 2.4.2 from 2011-04-26.

Automatic conversion script
Id: cif_fix_values 1891 2012-01-12 08:04:46Z andrius 
;
_cod_original_sg_symbol_H-M P-1
_cod_database_code 4078906

loop_
_symmetry_equiv_pos_as_xyz
'x, y, z'
'-x, -y, -z'

loop_
_atom_site_label
_atom_site_type_symbol
_atom_site_fract_x
_atom_site_fract_y
_atom_site_fract_z
_atom_site_U_iso_or_equiv
_atom_site_adp_type
_atom_site_occupancy
_atom_site_symmetry_multiplicity
_atom_site_calc_flag
_atom_site_refinement_flags
Ru1 Ru 0.678705(17) 0.168402(13) 0.233918(8) 0.01880(6) Uani 1 1 d .
P1 P 0.75053(5) 0.25449(4) 0.13159(3) 0.02014(12) Uani 1 1 d .
P2 P 0.60805(5) 0.10055(4) 0.34374(3) 0.02128(13) Uani 1 1 d .
O1 O 0.42799(15) 0.29297(12) 0.22859(8) 0.0360(4) Uani 1 1 d .
N1 N 0.72676(18) -0.11925(14) 0.13859(9) 0.0281(4) Uani 1 1 d .
N2 N 0.61225(18) -0.08413(14) 0.12928(9) 0.0289(4) Uani 1 1 d .
N3 N 0.57301(17) 0.00813(13) 0.15900(8) 0.0234(4) Uani 1 1 d .
C1 C 0.6619(2) 0.03487(16) 0.18768(10) 0.0203(5) Uani 1 1 d .
C2 C 0.7595(2) -0.04990(16) 0.17357(10) 0.0231(5) Uani 1 1 d .
C3 C 0.8876(2) -0.07027(16) 0.19061(11) 0.0247(5) Uani 1 1 d .
C4 C 0.8925(2) 0.01239(17) 0.23563(11) 0.0269(5) Uani 1 1 d .
H4A H 0.8631 0.0825 0.2174 0.040 Uiso 1 1 calc R
H4B H 0.9801 0.0088 0.2406 0.040 Uiso 1 1 calc R
H4C H 0.8376 -0.0009 0.2779 0.040 Uiso 1 1 calc R
C5 C 0.9932(2) -0.06493(18) 0.13006(11) 0.0309(5) Uani 1 1 d .
H5A H 0.9813 0.0049 0.1075 0.046 Uiso 1 1 calc R
H5B H 0.9903 -0.1188 0.1014 0.046 Uiso 1 1 calc R
H5C H 1.0758 -0.0774 0.1424 0.046 Uiso 1 1 calc R
C6 C 0.9070(2) -0.17963(17) 0.22639(12) 0.0352(6) Uani 1 1 d .
H6A H 0.9039 -0.2339 0.1981 0.053 Uiso 1 1 calc R
H6B H 0.8396 -0.1828 0.2654 0.053 Uiso 1 1 calc R
H6C H 0.9898 -0.1917 0.2384 0.053 Uiso 1 1 calc R
C7 C 0.4441(2) 0.05924(17) 0.15693(11) 0.0268(5) Uani 1 1 d .
H7A H 0.4273 0.0521 0.1140 0.032 Uiso 1 1 calc R
H7B H 0.4365 0.1353 0.1629 0.032 Uiso 1 1 calc R
C8 C 0.3459(2) 0.01199(19) 0.20873(11) 0.0302(5) Uani 1 1 d .
C9 C 0.3314(2) -0.0923(2) 0.20729(14) 0.0435(7) Uani 1 1 d .
H9A H 0.3802 -0.1326 0.1727 0.052 Uiso 1 1 calc R
C10 C 0.2468(3) -0.1378(3) 0.25558(17) 0.0612(9) Uani 1 1 d .
H10A H 0.2381 -0.2094 0.2543 0.073 Uiso 1 1 calc R
C11 C 0.1752(3) -0.0805(3) 0.30548(16) 0.0702(11) Uani 1 1 d .
H11A H 0.1174 -0.1123 0.3390 0.084 Uiso 1 1 calc R
C12 C 0.1873(3) 0.0231(3) 0.30689(14) 0.0681(11) Uani 1 1 d .
H12A H 0.1366 0.0633 0.3411 0.082 Uiso 1 1 calc R
C13 C 0.2730(2) 0.0696(2) 0.25881(13) 0.0447(7) Uani 1 1 d .
H13A H 0.2815 0.1412 0.2604 0.054 Uiso 1 1 calc R
C14 C 0.7467(2) 0.27847(16) 0.27483(10) 0.0235(5) Uani 1 1 d .
C15 C 0.7945(2) 0.33820(17) 0.29743(11) 0.0304(5) Uani 1 1 d .
C16 C 0.8584(3) 0.4099(2) 0.32502(14) 0.0463(7) Uani 1 1 d .
C17 C 0.7896(4) 0.4258(3) 0.39514(15) 0.0808(12) Uani 1 1 d .
H17A H 0.7940 0.3578 0.4202 0.121 Uiso 1 1 calc R
H17B H 0.7005 0.4559 0.3967 0.121 Uiso 1 1 calc R
H17C H 0.8303 0.4739 0.4135 0.121 Uiso 1 1 calc R
C18 C 0.8523(3) 0.5167(2) 0.28631(15) 0.0549(8) Uani 1 1 d .
H18A H 0.7633 0.5481 0.2887 0.082 Uiso 1 1 calc R
H18B H 0.8946 0.5068 0.2411 0.082 Uiso 1 1 calc R
H18C H 0.8950 0.5636 0.3044 0.082 Uiso 1 1 calc R
C19 C 0.9978(3) 0.3606(3) 0.3207(2) 0.0811(12) Uani 1 1 d .
H19A H 1.0019 0.2905 0.3433 0.122 Uiso 1 1 calc R
H19B H 1.0397 0.4053 0.3409 0.122 Uiso 1 1 calc R
H19C H 1.0409 0.3545 0.2753 0.122 Uiso 1 1 calc R
C20 C 0.5257(2) 0.24293(16) 0.23147(10) 0.0241(5) Uani 1 1 d .
C21 C 0.6750(2) 0.22521(17) 0.06848(10) 0.0232(5) Uani 1 1 d .
C22 C 0.5748(2) 0.29598(19) 0.05210(11) 0.0311(5) Uani 1 1 d .
H22A H 0.5513 0.3624 0.0705 0.037 Uiso 1 1 calc R
C23 C 0.5087(2) 0.2704(2) 0.00915(12) 0.0369(6) Uani 1 1 d .
H23A H 0.4392 0.3190 -0.0010 0.044 Uiso 1 1 calc R
C24 C 0.5427(2) 0.1751(2) -0.01909(12) 0.0383(6) Uani 1 1 d .
H24A H 0.4979 0.1583 -0.0491 0.046 Uiso 1 1 calc R
C25 C 0.6427(2) 0.1046(2) -0.00306(11) 0.0357(6) Uani 1 1 d .
H25A H 0.6670 0.0389 -0.0224 0.043 Uiso 1 1 calc R
C26 C 0.7079(2) 0.12836(18) 0.04081(11) 0.0288(5) Uani 1 1 d .
H26A H 0.7753 0.0785 0.0521 0.035 Uiso 1 1 calc R
C31 C 0.7277(2) 0.39931(16) 0.12531(11) 0.0241(5) Uani 1 1 d .
C32 C 0.7860(2) 0.44970(18) 0.06849(12) 0.0347(6) Uani 1 1 d .
H32A H 0.8345 0.4090 0.0340 0.042 Uiso 1 1 calc R
C33 C 0.7741(3) 0.55847(19) 0.06145(13) 0.0427(7) Uani 1 1 d .
H33A H 0.8143 0.5919 0.0222 0.051 Uiso 1 1 calc R
C34 C 0.7043(3) 0.61824(19) 0.11113(13) 0.0399(7) Uani 1 1 d .
H34A H 0.6976 0.6928 0.1068 0.048 Uiso 1 1 calc R
C35 C 0.6444(3) 0.56890(19) 0.16712(13) 0.0400(6) Uani 1 1 d .
H35A H 0.5946 0.6100 0.2012 0.048 Uiso 1 1 calc R
C36 C 0.6557(2) 0.45960(17) 0.17460(12) 0.0310(5) Uani 1 1 d .
H36A H 0.6139 0.4265 0.2136 0.037 Uiso 1 1 calc R
C41 C 0.9220(2) 0.22434(16) 0.09968(11) 0.0228(5) Uani 1 1 d .
C42 C 0.9753(2) 0.20469(17) 0.03529(11) 0.0303(5) Uani 1 1 d .
H42A H 0.9219 0.2053 0.0058 0.036 Uiso 1 1 calc R
C43 C 1.1065(2) 0.18419(18) 0.01415(12) 0.0346(6) Uani 1 1 d .
H43A H 1.1426 0.1714 -0.0299 0.042 Uiso 1 1 calc R
C44 C 1.1839(2) 0.18239(18) 0.05694(13) 0.0366(6) Uani 1 1 d .
H44A H 1.2735 0.1668 0.0426 0.044 Uiso 1 1 calc R
C45 C 1.1320(2) 0.20306(18) 0.12035(12) 0.0339(6) Uani 1 1 d .
H45A H 1.1861 0.2027 0.1495 0.041 Uiso 1 1 calc R
C46 C 1.0017(2) 0.22431(16) 0.14213(11) 0.0281(5) Uani 1 1 d .
H46A H 0.9666 0.2389 0.1860 0.034 Uiso 1 1 calc R
C51 C 0.6104(2) -0.04248(16) 0.35680(10) 0.0239(5) Uani 1 1 d .
C52 C 0.5488(2) -0.09062(17) 0.31986(11) 0.0280(5) Uani 1 1 d .
H52A H 0.5055 -0.0490 0.2898 0.034 Uiso 1 1 calc R
C53 C 0.5503(2) -0.19818(18) 0.32665(12) 0.0335(6) Uani 1 1 d .
H53A H 0.5082 -0.2303 0.3013 0.040 Uiso 1 1 calc R
C54 C 0.6129(2) -0.25923(19) 0.37033(12) 0.0364(6) Uani 1 1 d .
H54A H 0.6136 -0.3332 0.3750 0.044 Uiso 1 1 calc R
C55 C 0.6742(2) -0.21270(19) 0.40705(12) 0.0378(6) Uani 1 1 d .
H55A H 0.7179 -0.2547 0.4368 0.045 Uiso 1 1 calc R
C56 C 0.6722(2) -0.10407(17) 0.40059(11) 0.0296(5) Uani 1 1 d .
H56A H 0.7135 -0.0721 0.4264 0.036 Uiso 1 1 calc R
C61 C 0.6935(2) 0.12523(16) 0.40470(10) 0.0244(5) Uani 1 1 d .
C62 C 0.6298(2) 0.15008(18) 0.46631(11) 0.0304(5) Uani 1 1 d .
H62A H 0.5395 0.1607 0.4766 0.037 Uiso 1 1 calc R
C63 C 0.6955(2) 0.15981(19) 0.51354(11) 0.0355(6) Uani 1 1 d .
H63A H 0.6500 0.1790 0.5554 0.043 Uiso 1 1 calc R
C64 C 0.8259(2) 0.14183(19) 0.49997(12) 0.0371(6) Uani 1 1 d .
H64A H 0.8711 0.1458 0.5326 0.045 Uiso 1 1 calc R
C65 C 0.8903(2) 0.1180(2) 0.43855(12) 0.0390(6) Uani 1 1 d .
H65A H 0.9805 0.1058 0.4288 0.047 Uiso 1 1 calc R
C66 C 0.8258(2) 0.11164(19) 0.39085(11) 0.0328(6) Uani 1 1 d .
H66A H 0.8718 0.0979 0.3482 0.039 Uiso 1 1 calc R
C71 C 0.4451(2) 0.15595(17) 0.38066(10) 0.0248(5) Uani 1 1 d .
C72 C 0.4094(2) 0.26445(18) 0.37782(11) 0.0326(6) Uani 1 1 d .
H72A H 0.4686 0.3086 0.3555 0.039 Uiso 1 1 calc R
C73 C 0.2883(3) 0.3086(2) 0.40718(12) 0.0417(6) Uani 1 1 d .
H73A H 0.2645 0.3830 0.4047 0.050 Uiso 1 1 calc R
C74 C 0.2017(2) 0.2454(2) 0.44009(12) 0.0398(6) Uani 1 1 d .
H74A H 0.1182 0.2761 0.4598 0.048 Uiso 1 1 calc R
C75 C 0.2364(2) 0.1385(2) 0.44416(12) 0.0346(6) Uani 1 1 d .
H75A H 0.1773 0.0950 0.4674 0.042 Uiso 1 1 calc R
C76 C 0.3574(2) 0.09319(19) 0.41452(11) 0.0288(5) Uani 1 1 d .
H76A H 0.3806 0.0188 0.4174 0.035 Uiso 1 1 calc R
C81 C 0.3002(3) 0.6149(2) 0.12350(14) 0.0557(8) Uani 1 1 d .
H81A H 0.3647 0.6548 0.1248 0.067 Uiso 1 1 calc R
C82 C 0.1874(3) 0.6641(2) 0.11091(15) 0.0584(8) Uani 1 1 d .
H82A H 0.1739 0.7385 0.1031 0.070 Uiso 1 1 calc R
C83 C 0.0929(3) 0.6083(3) 0.10934(14) 0.0600(9) Uani 1 1 d .
H83A H 0.0136 0.6433 0.1013 0.072 Uiso 1 1 calc R
C84 C 0.1147(4) 0.5009(3) 0.11957(16) 0.0721(10) Uani 1 1 d .
H84A H 0.0509 0.4602 0.1183 0.086 Uiso 1 1 calc R
C85 C 0.2306(4) 0.4526(3) 0.13178(19) 0.0843(13) Uani 1 1 d .
H85A H 0.2465 0.3781 0.1386 0.101 Uiso 1 1 calc R
C86 C 0.3204(3) 0.5089(3) 0.13416(16) 0.0669(10) Uani 1 1 d .
H86A H 0.3990 0.4745 0.1434 0.080 Uiso 1 1 calc R
C91 C 0.1313(4) 0.6152(3) 0.3674(2) 0.0811(11) Uani 1 1 d .
H91A H 0.0418 0.6350 0.3742 0.097 Uiso 1 1 calc R
C92 C 0.1991(4) 0.5822(3) 0.30923(18) 0.0701(10) Uani 1 1 d .
H92A H 0.1567 0.5794 0.2753 0.084 Uiso 1 1 calc R
C93 C 0.3278(4) 0.5531(3) 0.29919(17) 0.0670(10) Uani 1 1 d .
H93A H 0.3748 0.5292 0.2586 0.080 Uiso 1 1 calc R
C94 C 0.3888(4) 0.5586(3) 0.3481(2) 0.0782(11) Uani 1 1 d .
H94A H 0.4783 0.5389 0.3413 0.094 Uiso 1 1 calc R
C95 C 0.3210(5) 0.5926(3) 0.4070(2) 0.0910(14) Uani 1 1 d .
H95A H 0.3634 0.5969 0.4406 0.109 Uiso 1 1 calc R
C96 C 0.1927(5) 0.6200(3) 0.4167(2) 0.0916(14) Uani 1 1 d .
H96A H 0.1452 0.6425 0.4575 0.110 Uiso 1 1 calc R

loop_
_atom_site_aniso_label
_atom_site_aniso_U_11
_atom_site_aniso_U_22
_atom_site_aniso_U_33
_atom_site_aniso_U_23
_atom_site_aniso_U_13
_atom_site_aniso_U_12
Ru1 0.02002(10) 0.01909(9) 0.01794(10) -0.00263(7) -0.00432(7) -0.00362(7)
P1 0.0217(3) 0.0208(3) 0.0187(3) -0.0019(2) -0.0050(2) -0.0043(2)
P2 0.0219(3) 0.0230(3) 0.0193(3) -0.0017(2) -0.0041(2) -0.0049(2)
O1 0.0283(10) 0.0352(9) 0.0424(11) -0.0009(8) -0.0102(8) 0.0031(8)
N1 0.0293(11) 0.0276(10) 0.0284(11) -0.0076(8) -0.0037(9) -0.0074(8)
N2 0.0311(11) 0.0297(10) 0.0288(11) -0.0106(8) -0.0060(9) -0.0077(9)
N3 0.0243(10) 0.0245(10) 0.0227(10) -0.0036(8) -0.0053(8) -0.0054(8)
C1 0.0228(12) 0.0222(11) 0.0167(11) 0.0003(9) -0.0040(9) -0.0068(9)
C2 0.0241(12) 0.0248(11) 0.0199(11) -0.0037(9) -0.0007(10) -0.0063(9)
C3 0.0240(12) 0.0237(11) 0.0246(12) -0.0059(9) -0.0034(10) 0.0011(9)
C4 0.0227(12) 0.0290(12) 0.0298(13) -0.0046(10) -0.0083(10) -0.0008(10)
C5 0.0270(13) 0.0311(13) 0.0327(14) -0.0062(11) -0.0044(11) -0.0003(10)
C6 0.0364(15) 0.0264(12) 0.0406(15) 0.0036(11) -0.0093(12) -0.0009(11)
C7 0.0254(12) 0.0305(12) 0.0267(13) -0.0027(10) -0.0097(10) -0.0043(10)
C8 0.0209(12) 0.0442(14) 0.0284(13) 0.0024(11) -0.0122(11) -0.0062(11)
C9 0.0293(14) 0.0460(16) 0.0552(18) 0.0031(13) -0.0074(13) -0.0119(12)
C10 0.0366(17) 0.066(2) 0.080(3) 0.0280(19) -0.0152(18) -0.0209(16)
C11 0.0394(19) 0.135(3) 0.043(2) 0.031(2) -0.0181(16) -0.043(2)
C12 0.0333(17) 0.143(4) 0.0327(17) -0.020(2) 0.0006(14) -0.030(2)
C13 0.0293(15) 0.071(2) 0.0388(16) -0.0140(14) -0.0100(13) -0.0115(14)
C14 0.0279(13) 0.0239(11) 0.0184(11) -0.0002(9) -0.0030(10) -0.0062(10)
C15 0.0369(14) 0.0275(12) 0.0290(13) -0.0043(10) -0.0079(11) -0.0082(11)
C16 0.065(2) 0.0364(15) 0.0509(18) -0.0022(13) -0.0301(16) -0.0213(14)
C17 0.154(4) 0.059(2) 0.045(2) -0.0150(16) -0.033(2) -0.038(2)
C18 0.074(2) 0.0382(16) 0.065(2) 0.0003(14) -0.0283(18) -0.0251(15)
C19 0.075(3) 0.060(2) 0.134(4) 0.009(2) -0.068(3) -0.0306(19)
C20 0.0296(13) 0.0236(11) 0.0197(12) 0.0005(9) -0.0041(10) -0.0086(10)
C21 0.0252(12) 0.0288(12) 0.0166(11) 0.0019(9) -0.0043(10) -0.0092(10)
C22 0.0299(13) 0.0374(14) 0.0266(13) -0.0028(11) -0.0069(11) -0.0054(11)
C23 0.0299(14) 0.0532(16) 0.0305(14) 0.0011(12) -0.0114(12) -0.0097(12)
C24 0.0392(16) 0.0579(17) 0.0253(13) -0.0019(12) -0.0123(12) -0.0216(13)
C25 0.0469(16) 0.0387(14) 0.0253(13) -0.0072(11) -0.0054(12) -0.0170(12)
C26 0.0326(14) 0.0311(13) 0.0230(12) -0.0018(10) -0.0051(11) -0.0070(10)
C31 0.0249(12) 0.0220(11) 0.0278(13) 0.0001(9) -0.0102(10) -0.0051(9)
C32 0.0402(15) 0.0276(13) 0.0327(14) -0.0008(11) -0.0019(12) -0.0039(11)
C33 0.0505(18) 0.0329(14) 0.0439(17) 0.0113(12) -0.0109(14) -0.0112(13)
C34 0.0485(17) 0.0213(12) 0.0547(18) 0.0014(12) -0.0217(15) -0.0070(12)
C35 0.0509(17) 0.0277(13) 0.0430(16) -0.0106(12) -0.0144(14) 0.0001(12)
C36 0.0356(14) 0.0273(12) 0.0298(13) -0.0038(10) -0.0071(11) -0.0029(10)
C41 0.0218(12) 0.0187(11) 0.0266(12) 0.0006(9) -0.0036(10) -0.0035(9)
C42 0.0315(14) 0.0325(13) 0.0264(13) -0.0018(10) -0.0031(11) -0.0079(11)
C43 0.0325(14) 0.0352(14) 0.0311(14) -0.0048(11) 0.0049(12) -0.0059(11)
C44 0.0221(13) 0.0329(14) 0.0503(17) -0.0026(12) 0.0012(12) -0.0043(10)
C45 0.0282(13) 0.0326(13) 0.0436(16) 0.0008(11) -0.0133(12) -0.0063(11)
C46 0.0297(13) 0.0258(12) 0.0299(13) -0.0003(10) -0.0071(11) -0.0069(10)
C51 0.0237(12) 0.0247(11) 0.0216(12) -0.0020(9) -0.0006(10) -0.0047(9)
C52 0.0293(13) 0.0309(13) 0.0246(12) 0.0000(10) -0.0049(11) -0.0090(10)
C53 0.0381(15) 0.0309(13) 0.0330(14) -0.0060(11) -0.0036(12) -0.0131(11)
C54 0.0408(15) 0.0248(12) 0.0407(15) -0.0006(11) -0.0025(13) -0.0059(11)
C55 0.0425(16) 0.0314(13) 0.0386(15) 0.0037(11) -0.0124(13) -0.0014(12)
C56 0.0337(14) 0.0295(12) 0.0269(13) 0.0004(10) -0.0094(11) -0.0058(10)
C61 0.0296(13) 0.0240(11) 0.0213(12) -0.0014(9) -0.0060(10) -0.0082(10)
C62 0.0301(13) 0.0362(13) 0.0261(13) -0.0045(10) -0.0034(11) -0.0104(11)
C63 0.0467(17) 0.0427(15) 0.0190(12) -0.0052(11) -0.0040(12) -0.0146(12)
C64 0.0434(16) 0.0450(15) 0.0306(14) -0.0040(12) -0.0189(13) -0.0124(12)
C65 0.0303(14) 0.0583(17) 0.0332(15) -0.0123(13) -0.0105(12) -0.0098(12)
C66 0.0307(14) 0.0442(15) 0.0247(13) -0.0097(11) -0.0042(11) -0.0069(11)
C71 0.0243(12) 0.0292(12) 0.0203(12) -0.0040(9) -0.0051(10) -0.0007(10)
C72 0.0322(14) 0.0321(13) 0.0299(13) -0.0021(11) 0.0006(11) -0.0052(11)
C73 0.0408(16) 0.0388(15) 0.0379(15) -0.0019(12) -0.0013(13) 0.0050(12)
C74 0.0242(13) 0.0567(17) 0.0342(15) -0.0069(13) -0.0040(12) 0.0050(12)
C75 0.0240(13) 0.0498(16) 0.0304(14) -0.0030(12) -0.0048(11) -0.0078(12)
C76 0.0287(13) 0.0342(13) 0.0250(13) 0.0003(10) -0.0069(11) -0.0088(10)
C81 0.055(2) 0.0567(19) 0.0486(19) -0.0001(15) -0.0017(16) -0.0055(16)
C82 0.073(2) 0.0363(16) 0.059(2) 0.0044(14) -0.0138(18) 0.0056(16)
C83 0.053(2) 0.074(2) 0.0452(19) -0.0044(16) -0.0079(16) 0.0108(17)
C84 0.085(3) 0.078(3) 0.064(2) 0.0026(19) -0.022(2) -0.038(2)
C85 0.128(4) 0.0317(17) 0.104(3) -0.0014(18) -0.058(3) -0.001(2)
C86 0.072(2) 0.054(2) 0.072(2) -0.0194(18) -0.026(2) 0.0179(18)
C91 0.084(3) 0.062(2) 0.095(3) -0.015(2) -0.001(3) -0.023(2)
C92 0.088(3) 0.061(2) 0.068(2) 0.0016(18) -0.016(2) -0.035(2)
C93 0.083(3) 0.061(2) 0.062(2) 0.0009(17) -0.011(2) -0.034(2)
C94 0.086(3) 0.065(2) 0.093(3) 0.000(2) -0.024(3) -0.036(2)
C95 0.131(4) 0.078(3) 0.087(3) -0.011(2) -0.043(3) -0.052(3)
C96 0.129(4) 0.071(3) 0.079(3) -0.036(2) 0.002(3) -0.042(3)

loop_
_atom_type_symbol
_atom_type_description
_atom_type_scat_dispersion_real
_atom_type_scat_dispersion_imag
_atom_type_scat_source
C C 0.0033 0.0016 'International Tables Vol C Tables 4.2.6.8 and 6.1.1.4'
H H 0.0000 0.0000 'International Tables Vol C Tables 4.2.6.8 and 6.1.1.4'
N N 0.0061 0.0033 'International Tables Vol C Tables 4.2.6.8 and 6.1.1.4'
O O 0.0106 0.0060 'International Tables Vol C Tables 4.2.6.8 and 6.1.1.4'
P P 0.1023 0.0942 'International Tables Vol C Tables 4.2.6.8 and 6.1.1.4'
Ru Ru -1.2594 0.8363 'International Tables Vol C Tables 4.2.6.8 and 6.1.1.4'

loop_
_geom_angle_atom_site_label_1
_geom_angle_atom_site_label_2
_geom_angle_atom_site_label_3
_geom_angle
C20 Ru1 C14 97.38(9)
C20 Ru1 C1 98.19(9)
C14 Ru1 C1 164.13(8)
C20 Ru1 P1 86.21(7)
C14 Ru1 P1 87.98(6)
C1 Ru1 P1 89.99(6)
C20 Ru1 P2 92.61(7)
C14 Ru1 P2 85.18(6)
C1 Ru1 P2 97.15(6)
P1 Ru1 P2 172.853(19)
C21 P1 C41 106.01(10)
C21 P1 C31 102.36(10)
C41 P1 C31 100.71(10)
C21 P1 Ru1 113.77(7)
C41 P1 Ru1 114.26(7)
C31 P1 Ru1 118.04(8)
C71 P2 C51 104.01(10)
C71 P2 C61 100.95(10)
C51 P2 C61 101.37(10)
C71 P2 Ru1 113.71(7)
C51 P2 Ru1 116.71(7)
C61 P2 Ru1 117.86(7)
N2 N1 C2 108.60(17)
N1 N2 N3 106.46(16)
N2 N3 C1 113.14(17)
N2 N3 C7 115.73(17)
C1 N3 C7 131.09(18)
N3 C1 C2 100.89(17)
N3 C1 Ru1 135.25(15)
C2 C1 Ru1 123.57(15)
N1 C2 C1 110.92(19)
N1 C2 C3 119.89(18)
C1 C2 C3 129.18(19)
C2 C3 C4 108.49(17)
C2 C3 C5 110.92(18)
C4 C3 C5 109.70(18)
C2 C3 C6 109.80(18)
C4 C3 C6 108.38(18)
C5 C3 C6 109.51(18)
N3 C7 C8 111.88(18)
C13 C8 C9 119.0(2)
C13 C8 C7 121.2(2)
C9 C8 C7 119.8(2)
C10 C9 C8 120.5(3)
C11 C10 C9 120.3(3)
C10 C11 C12 119.7(3)
C11 C12 C13 120.5(3)
C8 C13 C12 120.0(3)
C15 C14 Ru1 175.4(2)
C14 C15 C16 177.9(3)
C15 C16 C17 108.9(2)
C15 C16 C18 109.6(2)
C17 C16 C18 109.1(2)
C15 C16 C19 108.7(2)
C17 C16 C19 111.0(3)
C18 C16 C19 109.4(2)
O1 C20 Ru1 178.2(2)
C22 C21 C26 118.8(2)
C22 C21 P1 119.79(17)
C26 C21 P1 121.10(17)
C23 C22 C21 120.4(2)
C24 C23 C22 120.8(2)
C23 C24 C25 119.0(2)
C24 C25 C26 120.8(2)
C25 C26 C21 120.2(2)
C36 C31 C32 118.9(2)
C36 C31 P1 122.87(18)
C32 C31 P1 118.26(17)
C33 C32 C31 120.8(2)
C34 C33 C32 120.1(2)
C35 C34 C33 119.3(2)
C34 C35 C36 120.9(2)
C31 C36 C35 119.9(2)
C46 C41 C42 119.1(2)
C46 C41 P1 117.55(17)
C42 C41 P1 123.29(17)
C43 C42 C41 120.2(2)
C44 C43 C42 120.0(2)
C45 C44 C43 120.1(2)
C44 C45 C46 120.6(2)
C45 C46 C41 119.9(2)
C56 C51 C52 119.0(2)
C56 C51 P2 122.87(17)
C52 C51 P2 118.11(16)
C53 C52 C51 120.5(2)
C52 C53 C54 120.1(2)
C55 C54 C53 120.0(2)
C54 C55 C56 120.0(2)
C51 C56 C55 120.4(2)
C62 C61 C66 118.1(2)
C62 C61 P2 121.43(18)
C66 C61 P2 120.34(17)
C61 C62 C63 121.0(2)
C64 C63 C62 120.2(2)
C63 C64 C65 119.1(2)
C64 C65 C66 121.0(2)
C65 C66 C61 120.5(2)
C72 C71 C76 118.7(2)
C72 C71 P2 119.10(17)
C76 C71 P2 122.11(17)
C73 C72 C71 120.4(2)
C74 C73 C72 120.4(2)
C75 C74 C73 119.8(2)
C74 C75 C76 120.3(2)
C75 C76 C71 120.4(2)
C86 C81 C82 119.8(3)
C81 C82 C83 121.0(3)
C82 C83 C84 118.7(3)
C83 C84 C85 119.1(3)
C86 C85 C84 121.0(3)
C85 C86 C81 120.3(3)
C92 C91 C96 119.9(4)
C91 C92 C93 120.4(4)
C92 C93 C94 119.5(4)
C93 C94 C95 120.4(4)
C96 C95 C94 119.6(4)
C95 C96 C91 120.2(4)

loop_
_geom_bond_atom_site_label_1
_geom_bond_atom_site_label_2
_geom_bond_distance
Ru1 C20 1.790(2)
Ru1 C14 2.061(2)
Ru1 C1 2.125(2)
Ru1 P1 2.3734(6)
Ru1 P2 2.4146(7)
P1 C21 1.831(2)
P1 C41 1.831(2)
P1 C31 1.839(2)
P2 C71 1.829(2)
P2 C51 1.837(2)
P2 C61 1.844(2)
O1 C20 1.161(3)
N1 N2 1.309(2)
N1 C2 1.362(3)
N2 N3 1.363(2)
N3 C1 1.367(2)
N3 C7 1.459(3)
C1 C2 1.395(3)
C2 C3 1.500(3)
C3 C4 1.521(3)
C3 C5 1.527(3)
C3 C6 1.540(3)
C7 C8 1.515(3)
C8 C13 1.377(3)
C8 C9 1.388(3)
C9 C10 1.375(4)
C10 C11 1.368(5)
C11 C12 1.371(5)
C12 C13 1.385(4)
C14 C15 1.196(3)
C15 C16 1.487(3)
C16 C17 1.528(4)
C16 C18 1.534(4)
C16 C19 1.534(4)
C21 C22 1.387(3)
C21 C26 1.393(3)
C22 C23 1.384(3)
C23 C24 1.381(3)
C24 C25 1.381(3)
C25 C26 1.384(3)
C31 C36 1.381(3)
C31 C32 1.388(3)
C32 C33 1.384(3)
C33 C34 1.376(4)
C34 C35 1.375(4)
C35 C36 1.392(3)
C41 C46 1.392(3)
C41 C42 1.393(3)
C42 C43 1.389(3)
C43 C44 1.375(3)
C44 C45 1.375(3)
C45 C46 1.383(3)
C51 C56 1.382(3)
C51 C52 1.395(3)
C52 C53 1.380(3)
C53 C54 1.383(3)
C54 C55 1.377(3)
C55 C56 1.393(3)
C61 C62 1.379(3)
C61 C66 1.393(3)
C62 C63 1.390(3)
C63 C64 1.373(3)
C64 C65 1.374(3)
C65 C66 1.379(3)
C71 C72 1.387(3)
C71 C76 1.390(3)
C72 C73 1.380(3)
C73 C74 1.380(4)
C74 C75 1.367(3)
C75 C76 1.386(3)
C81 C86 1.353(4)
C81 C82 1.359(4)
C82 C83 1.367(4)
C83 C84 1.370(4)
C84 C85 1.382(5)
C85 C86 1.332(5)
C91 C92 1.359(5)
C91 C96 1.380(5)
C92 C93 1.367(5)
C93 C94 1.373(5)
C94 C95 1.375(5)
C95 C96 1.360(6)
